data_7710686
loop_
_publ_author_name
'Khursheed, Salman'
'Siddique, Hifzur R.'
'Tabassum, Sartaj'
'Arjmand, Farukh'

_publ_section_title
;
 Water Soluble Transition metal [Ni(II), Cu(II) and Zn(II)] Complexes of
 N--Phthaloylglycinate bis(diaminocyclohexane). DNA Binding, pBR322
 Cleavage and Cytotoxicity
;
_journal_name_full 'Dalton Transactions'
_journal_paper_doi 10.1039/D2DT01312F
_journal_year 2022
_chemical_formula_sum 'C16 H24 N3 Ni0.5 O6'
_chemical_formula_weight 383.74
_space_group_crystal_system triclinic
_space_group_IT_number 2
_space_group_name_Hall '-P 1'
_space_group_name_H-M_alt 'P -1'
_atom_sites_solution_hydrogens mixed
_audit_creation_method SHELXL-2018/3
_audit_update_record
;
2021-12-21 deposited with the CCDC.	2022-07-05 downloaded from the CCDC.
;
_cell_angle_alpha 84.4454(7)
_cell_angle_beta 79.6175(7)
_cell_angle_gamma 89.0041(8)
_cell_formula_units_Z 2
_cell_length_a 7.34116(7)
_cell_length_b 8.80306(8)
_cell_length_c 14.56151(12)
_cell_measurement_reflns_used 28997
_cell_measurement_temperature 293(2)
_cell_measurement_theta_max 26.1650
_cell_measurement_theta_min 2.3170
_cell_volume 921.279(15)
_computing_cell_refinement 'CrysAlisPro 1.171.40.82a (Rigaku OD, 2020)'
_computing_data_collection 'CrysAlisPro 1.171.40.82a (Rigaku OD, 2020)'
_computing_data_reduction 'CrysAlisPro 1.171.40.82a (Rigaku OD, 2020)'
_computing_structure_refinement 'SHELXL-2018/3 (Sheldrick, 2018)'
_computing_structure_solution 'SHELXT 2018/2 (Sheldrick, 2018)'
_diffrn_ambient_temperature 293(2)
_diffrn_detector_area_resol_mean 10.0000
_diffrn_measured_fraction_theta_full 1.000
_diffrn_measured_fraction_theta_max 0.974
_diffrn_measurement_device_type 'XtaLAB Synergy, Dualflex, HyPix3000'
_diffrn_measurement_method '\w scans'
_diffrn_radiation_type MoK\a
_diffrn_radiation_wavelength 0.71073
_diffrn_reflns_av_R_equivalents 0.0716
_diffrn_reflns_av_unetI/netI 0.0245
_diffrn_reflns_Laue_measured_fraction_full 1.000
_diffrn_reflns_Laue_measured_fraction_max 0.974
_diffrn_reflns_limit_h_max 9
_diffrn_reflns_limit_h_min -9
_diffrn_reflns_limit_k_max 11
_diffrn_reflns_limit_k_min -11
_diffrn_reflns_limit_l_max 18
_diffrn_reflns_limit_l_min -18
_diffrn_reflns_number 52455
_diffrn_reflns_point_group_measured_fraction_full 1.000
_diffrn_reflns_point_group_measured_fraction_max 0.974
_diffrn_reflns_theta_full 25.242
_diffrn_reflns_theta_max 27.367
_diffrn_reflns_theta_min 2.324
_diffrn_source 'micro-focus sealed X-ray tube'
_exptl_absorpt_coefficient_mu 0.594
_exptl_absorpt_correction_T_max 1.00000
_exptl_absorpt_correction_T_min 0.50614
_exptl_absorpt_correction_type multi-scan
_exptl_absorpt_process_details
;
CrysAlisPro 1.171.40.82a (Rigaku Oxford Diffraction, 2020)
Empirical absorption correction using spherical harmonics,
implemented in SCALE3 ABSPACK scaling algorithm.
;
_exptl_crystal_colour blue
_exptl_crystal_density_diffrn 1.383
_exptl_crystal_description block
_exptl_crystal_F_000 406
_refine_diff_density_max 1.068
_refine_diff_density_min -0.850
_refine_diff_density_rms 0.067
_refine_ls_extinction_method none
_refine_ls_goodness_of_fit_ref 1.048
_refine_ls_hydrogen_treatment mixed
_refine_ls_matrix_type full
_refine_ls_number_parameters 235
_refine_ls_number_reflns 4078
_refine_ls_number_restraints 4
_refine_ls_restrained_S_all 1.047
_refine_ls_R_factor_all 0.0632
_refine_ls_R_factor_gt 0.0580
_refine_ls_shift/su_max 0.000
_refine_ls_shift/su_mean 0.000
_refine_ls_structure_factor_coef Fsqd
_refine_ls_weighting_details 'w=1/[\s^2^(Fo^2^)+(0.0808P)^2^+0.9440P] where P=(Fo^2^+2Fc^2^)/3'
_refine_ls_weighting_scheme calc
_refine_ls_wR_factor_gt 0.1576
_refine_ls_wR_factor_ref 0.1630
_reflns_Friedel_coverage 0.000
_reflns_number_gt 3722
_reflns_number_total 4078
_reflns_threshold_expression 'I > 2\s(I)'
_cod_data_source_file d2dt01312f2.cif
_cod_data_source_block npthnidch
_cod_original_formula_sum 'C16 H24 N3 Ni0.50 O6'
_cod_database_code 7710686
_shelx_shelxl_version_number 2018/3
_shelx_space_group_comment
;
The symmetry employed for this shelxl refinement is uniquely defined
by the following loop, which should always be used as a source of
symmetry information in preference to the above space-group names.
They are only intended as comments.
;

loop_
_space_group_symop_operation_xyz
'x, y, z'
'-x, -y, -z'

loop_
_atom_site_label
_atom_site_type_symbol
_atom_site_fract_x
_atom_site_fract_y
_atom_site_fract_z
_atom_site_U_iso_or_equiv
_atom_site_adp_type
_atom_site_occupancy
_atom_site_site_symmetry_order
_atom_site_calc_flag
_atom_site_refinement_flags_posn
_atom_site_refinement_flags_adp
_atom_site_refinement_flags_occupancy
_atom_site_disorder_assembly
_atom_site_disorder_group
Ni1 Ni 0.000000 0.500000 0.500000 0.03734(17) Uani 1 2 d DS . P . .
O2 O -0.1185(3) 0.6591(2) 0.59378(15) 0.0471(5) Uani 1 1 d D . . . .
H2A H -0.046(4) 0.692(4) 0.627(2) 0.071 Uiso 1 1 d D U . . .
H2B H -0.170(5) 0.735(3) 0.569(2) 0.071 Uiso 1 1 d D U . . .
O15 O 0.1255(3) 0.7023(3) 0.70354(15) 0.0531(5) Uani 1 1 d . . . . .
N24 N -0.1306(3) 0.6065(3) 0.39464(18) 0.0456(5) Uani 1 1 d . . . . .
H24A H -0.173758 0.536471 0.363924 0.055 Uiso 1 1 calc R U . . .
H24B H -0.225670 0.662058 0.419962 0.055 Uiso 1 1 calc R U . . .
N25 N 0.2158(3) 0.6503(3) 0.43779(17) 0.0447(5) Uani 1 1 d . . . . .
H25A H 0.258666 0.695617 0.481670 0.054 Uiso 1 1 calc R U . . .
H25B H 0.308439 0.599458 0.406098 0.054 Uiso 1 1 calc R U . . .
O14 O 0.3119(3) 0.8425(3) 0.59083(16) 0.0591(6) Uani 1 1 d . . . . .
N3 N 0.3815(4) 0.6735(3) 0.81601(18) 0.0514(6) Uani 1 1 d . . . . .
O17 O 0.4547(4) 0.4632(3) 0.73487(18) 0.0712(7) Uani 1 1 d . . . . .
O16 O 0.2693(5) 0.8293(4) 0.9314(2) 0.0882(9) Uani 1 1 d . . . . .
C13 C 0.2696(4) 0.7747(3) 0.6716(2) 0.0448(6) Uani 1 1 d . . . . .
C10 C 0.3331(4) 0.4421(4) 0.9030(2) 0.0568(8) Uani 1 1 d . . . . .
C12 C 0.4124(5) 0.7849(4) 0.7355(2) 0.0565(8) Uani 1 1 d . . . . .
H12A H 0.535260 0.770176 0.699751 0.068 Uiso 1 1 calc R U . . .
H12B H 0.407946 0.886242 0.756739 0.068 Uiso 1 1 calc R U . . .
C11 C 0.3991(4) 0.5191(4) 0.8075(2) 0.0529(7) Uani 1 1 d . . . . .
C5 C 0.2758(4) 0.5519(5) 0.9616(2) 0.0608(9) Uani 1 1 d . . . . .
C4 C 0.3038(5) 0.7041(5) 0.9068(2) 0.0596(8) Uani 1 1 d . . . . .
C22 C 0.2879(5) 0.8618(4) 0.3085(3) 0.0666(10) Uani 1 1 d . . . . .
H22A H 0.371320 0.796564 0.270304 0.080 Uiso 1 1 calc R U . . .
H22B H 0.359875 0.915155 0.345041 0.080 Uiso 1 1 calc R U . . .
C9 C 0.3227(6) 0.2874(5) 0.9327(3) 0.0777(12) Uani 1 1 d . . . . .
H9 H 0.363533 0.213388 0.892224 0.093 Uiso 1 1 calc R U . . .
C18 C 0.0027(6) 0.7046(5) 0.3298(3) 0.0799(13) Uani 1 1 d . . . . .
H18 H 0.073026 0.631628 0.290462 0.096 Uiso 1 1 calc R U . . .
C19 C -0.0737(6) 0.8092(4) 0.2608(3) 0.0676(10) Uani 1 1 d . . . . .
H19A H -0.170670 0.869682 0.294268 0.081 Uiso 1 1 calc R U . . .
H19B H -0.130376 0.748637 0.221277 0.081 Uiso 1 1 calc R U . . .
C6 C 0.2011(6) 0.5125(7) 1.0554(3) 0.0878(15) Uani 1 1 d . . . . .
H6 H 0.160888 0.586102 1.096258 0.105 Uiso 1 1 calc R U . . .
C23 C 0.1416(7) 0.7649(6) 0.3740(3) 0.0879(16) Uani 1 1 d . . . . .
H23 H 0.074274 0.836565 0.415320 0.105 Uiso 1 1 calc R U . . .
C8 C 0.2476(7) 0.2499(7) 1.0265(4) 0.0955(17) Uani 1 1 d . . . . .
H8 H 0.236934 0.147568 1.049450 0.115 Uiso 1 1 calc R U . . .
C7 C 0.1895(7) 0.3568(8) 1.0852(3) 0.0981(18) Uani 1 1 d . . . . .
H7 H 0.140292 0.326139 1.147560 0.118 Uiso 1 1 calc R U . . .
C20 C 0.0640(8) 0.9154(6) 0.1990(4) 0.1016(13) Uani 1 1 d . . . . .
H20A H 0.128219 0.861160 0.147750 0.122 Uiso 1 1 calc R U . . .
H20B H -0.002697 0.999359 0.172036 0.122 Uiso 1 1 calc R U . . .
O1 O -0.3262(4) 0.8643(3) 0.5033(2) 0.0749(8) Uani 1 1 d G . . . .
H1C H -0.309955 0.949397 0.469956 0.112 Uiso 1 1 d G U . . .
H1D H -0.441513 0.861632 0.525462 0.112 Uiso 1 1 d G U . . .
C1 C 0.1995(8) 0.9770(6) 0.2454(4) 0.1016(13) Uani 1 1 d . . . . .
H1A H 0.140764 1.055822 0.282720 0.122 Uiso 1 1 calc R U . . .
H1B H 0.296545 1.025285 0.197980 0.122 Uiso 1 1 calc R U . . .

loop_
_atom_site_aniso_label
_atom_site_aniso_U_11
_atom_site_aniso_U_22
_atom_site_aniso_U_33
_atom_site_aniso_U_23
_atom_site_aniso_U_13
_atom_site_aniso_U_12
Ni1 0.0398(3) 0.0321(3) 0.0394(3) 0.00472(18) -0.00932(19) -0.00162(18)
O2 0.0489(11) 0.0413(10) 0.0522(12) -0.0025(9) -0.0137(9) 0.0045(8)
O15 0.0503(12) 0.0609(13) 0.0477(12) 0.0034(10) -0.0112(9) -0.0114(10)
N24 0.0486(13) 0.0373(12) 0.0510(14) 0.0075(10) -0.0149(11) -0.0052(10)
N25 0.0465(12) 0.0435(12) 0.0436(12) 0.0052(10) -0.0110(10) -0.0065(10)
O14 0.0698(14) 0.0580(13) 0.0469(12) 0.0159(10) -0.0135(10) -0.0107(11)
N3 0.0536(14) 0.0591(15) 0.0417(13) 0.0060(11) -0.0143(11) -0.0078(12)
O17 0.0848(18) 0.0699(16) 0.0542(14) -0.0036(12) -0.0020(13) 0.0065(13)
O16 0.110(2) 0.086(2) 0.0737(19) -0.0242(16) -0.0221(17) 0.0084(18)
C13 0.0508(15) 0.0390(14) 0.0442(15) 0.0027(11) -0.0109(12) -0.0020(11)
C10 0.0485(16) 0.072(2) 0.0479(17) 0.0162(15) -0.0149(13) -0.0064(15)
C12 0.0610(19) 0.0578(18) 0.0515(17) 0.0110(14) -0.0190(14) -0.0194(15)
C11 0.0482(16) 0.0620(19) 0.0466(16) 0.0073(14) -0.0098(13) -0.0034(14)
C5 0.0460(16) 0.093(3) 0.0423(16) 0.0088(17) -0.0134(13) -0.0070(16)
C4 0.0548(18) 0.079(2) 0.0483(17) -0.0079(16) -0.0159(14) -0.0016(16)
C22 0.066(2) 0.061(2) 0.071(2) 0.0204(17) -0.0186(18) -0.0213(17)
C9 0.078(3) 0.080(3) 0.074(3) 0.028(2) -0.028(2) -0.013(2)
C18 0.075(2) 0.088(3) 0.074(2) 0.048(2) -0.034(2) -0.036(2)
C19 0.078(2) 0.061(2) 0.066(2) 0.0197(17) -0.0304(19) -0.0144(17)
C6 0.066(2) 0.148(5) 0.045(2) 0.008(2) -0.0072(17) -0.008(3)
C23 0.089(3) 0.090(3) 0.088(3) 0.052(2) -0.050(2) -0.045(2)
C8 0.085(3) 0.111(4) 0.084(3) 0.051(3) -0.028(3) -0.025(3)
C7 0.073(3) 0.156(5) 0.055(2) 0.047(3) -0.011(2) -0.026(3)
C20 0.114(3) 0.094(2) 0.098(2) 0.048(2) -0.048(2) -0.040(2)
O1 0.0689(16) 0.0624(15) 0.0803(18) 0.0198(13) 0.0046(13) 0.0280(13)
C1 0.114(3) 0.094(2) 0.098(2) 0.048(2) -0.048(2) -0.040(2)

loop_
_atom_type_symbol
_atom_type_description
_atom_type_scat_dispersion_real
_atom_type_scat_dispersion_imag
_atom_type_scat_source
C C 0.0033 0.0016 'International Tables Vol C Tables 4.2.6.8 and 6.1.1.4'
H H 0.0000 0.0000 'International Tables Vol C Tables 4.2.6.8 and 6.1.1.4'
N N 0.0061 0.0033 'International Tables Vol C Tables 4.2.6.8 and 6.1.1.4'
Ni Ni 0.3393 1.1124 'International Tables Vol C Tables 4.2.6.8 and 6.1.1.4'
O O 0.0106 0.0060 'International Tables Vol C Tables 4.2.6.8 and 6.1.1.4'

loop_
_geom_angle_atom_site_label_1
_geom_angle_atom_site_label_2
_geom_angle_atom_site_label_3
_geom_angle
_geom_angle_site_symmetry_1
_geom_angle_site_symmetry_3
_geom_angle_publ_flag
N24 Ni1 N24 180.00(11) . 2_566 ?
N24 Ni1 N25 97.27(9) . 2_566 ?
N24 Ni1 N25 82.73(9) 2_566 2_566 ?
N24 Ni1 N25 82.74(9) . . ?
N24 Ni1 N25 97.27(9) 2_566 . ?
N25 Ni1 N25 180.0 2_566 . ?
N24 Ni1 O2 89.17(9) . 2_566 ?
N24 Ni1 O2 90.83(9) 2_566 2_566 ?
N25 Ni1 O2 92.05(9) 2_566 2_566 ?
N25 Ni1 O2 87.95(9) . 2_566 ?
N24 Ni1 O2 90.83(9) . . ?
N24 Ni1 O2 89.17(9) 2_566 . ?
N25 Ni1 O2 87.95(9) 2_566 . ?
N25 Ni1 O2 92.05(9) . . ?
O2 Ni1 O2 180.0 2_566 . ?
Ni1 O2 H2A 115(2) . . ?
Ni1 O2 H2B 115(2) . . ?
H2A O2 H2B 108(3) . . ?
C18 N24 Ni1 109.1(2) . . ?
C18 N24 H24A 109.9 . . ?
Ni1 N24 H24A 109.9 . . ?
C18 N24 H24B 109.9 . . ?
Ni1 N24 H24B 109.9 . . ?
H24A N24 H24B 108.3 . . ?
C23 N25 Ni1 107.8(2) . . ?
C23 N25 H25A 110.1 . . ?
Ni1 N25 H25A 110.1 . . ?
C23 N25 H25B 110.1 . . ?
Ni1 N25 H25B 110.1 . . ?
H25A N25 H25B 108.5 . . ?
C11 N3 C4 112.1(3) . . ?
C11 N3 C12 122.0(3) . . ?
C4 N3 C12 125.1(3) . . ?
O15 C13 O14 126.3(3) . . ?
O15 C13 C12 118.0(3) . . ?
O14 C13 C12 115.6(3) . . ?
C5 C10 C9 122.8(4) . . ?
C5 C10 C11 108.0(3) . . ?
C9 C10 C11 129.2(4) . . ?
N3 C12 C13 112.7(2) . . ?
N3 C12 H12A 109.0 . . ?
C13 C12 H12A 109.0 . . ?
N3 C12 H12B 109.0 . . ?
C13 C12 H12B 109.0 . . ?
H12A C12 H12B 107.8 . . ?
O17 C11 N3 124.8(3) . . ?
O17 C11 C10 129.2(3) . . ?
N3 C11 C10 106.0(3) . . ?
C10 C5 C6 120.7(4) . . ?
C10 C5 C4 108.7(3) . . ?
C6 C5 C4 130.6(4) . . ?
O16 C4 N3 124.9(4) . . ?
O16 C4 C5 130.0(4) . . ?
N3 C4 C5 105.2(3) . . ?
C23 C22 C1 110.8(4) . . ?
C23 C22 H22A 109.5 . . ?
C1 C22 H22A 109.5 . . ?
C23 C22 H22B 109.5 . . ?
C1 C22 H22B 109.5 . . ?
H22A C22 H22B 108.1 . . ?
C10 C9 C8 115.8(5) . . ?
C10 C9 H9 122.1 . . ?
C8 C9 H9 122.1 . . ?
C23 C18 N24 113.0(3) . . ?
C23 C18 C19 117.1(3) . . ?
N24 C18 C19 116.2(3) . . ?
C23 C18 H18 102.5 . . ?
N24 C18 H18 102.5 . . ?
C19 C18 H18 102.5 . . ?
C18 C19 C20 115.2(4) . . ?
C18 C19 H19A 108.5 . . ?
C20 C19 H19A 108.5 . . ?
C18 C19 H19B 108.5 . . ?
C20 C19 H19B 108.5 . . ?
H19A C19 H19B 107.5 . . ?
C5 C6 C7 116.6(5) . . ?
C5 C6 H6 121.7 . . ?
C7 C6 H6 121.7 . . ?
C18 C23 N25 113.0(3) . . ?
C18 C23 C22 114.9(4) . . ?
N25 C23 C22 114.3(3) . . ?
C18 C23 H23 104.4 . . ?
N25 C23 H23 104.4 . . ?
C22 C23 H23 104.4 . . ?
C7 C8 C9 122.2(5) . . ?
C7 C8 H8 118.9 . . ?
C9 C8 H8 118.9 . . ?
C8 C7 C6 121.9(4) . . ?
C8 C7 H7 119.0 . . ?
C6 C7 H7 119.0 . . ?
C1 C20 C19 114.8(4) . . ?
C1 C20 H20A 108.6 . . ?
C19 C20 H20A 108.6 . . ?
C1 C20 H20B 108.6 . . ?
C19 C20 H20B 108.6 . . ?
H20A C20 H20B 107.5 . . ?
H1C O1 H1D 104.5 . . ?
C20 C1 C22 115.2(4) . . ?
C20 C1 H1A 108.5 . . ?
C22 C1 H1A 108.5 . . ?
C20 C1 H1B 108.5 . . ?
C22 C1 H1B 108.5 . . ?
H1A C1 H1B 107.5 . . ?

loop_
_geom_bond_atom_site_label_1
_geom_bond_atom_site_label_2
_geom_bond_distance
_geom_bond_site_symmetry_2
_geom_bond_publ_flag
Ni1 N24 2.091(2) . ?
Ni1 N24 2.091(2) 2_566 ?
Ni1 N25 2.099(2) 2_566 ?
Ni1 N25 2.099(2) . ?
Ni1 O2 2.117(2) 2_566 ?
Ni1 O2 2.117(2) . ?
O2 H2A 0.847(18) . ?
O2 H2B 0.846(17) . ?
O15 C13 1.237(4) . ?
N24 C18 1.460(4) . ?
N24 H24A 0.8900 . ?
N24 H24B 0.8900 . ?
N25 C23 1.469(4) . ?
N25 H25A 0.8900 . ?
N25 H25B 0.8900 . ?
O14 C13 1.255(3) . ?
N3 C11 1.378(4) . ?
N3 C4 1.392(4) . ?
N3 C12 1.441(4) . ?
O17 C11 1.211(4) . ?
O16 C4 1.200(5) . ?
C13 C12 1.531(4) . ?
C10 C5 1.362(6) . ?
C10 C9 1.388(5) . ?
C10 C11 1.488(4) . ?
C12 H12A 0.9700 . ?
C12 H12B 0.9700 . ?
C5 C6 1.390(5) . ?
C5 C4 1.489(5) . ?
C22 C23 1.516(5) . ?
C22 C1 1.519(6) . ?
C22 H22A 0.9700 . ?
C22 H22B 0.9700 . ?
C9 C8 1.388(7) . ?
C9 H9 0.9300 . ?
C18 C23 1.434(6) . ?
C18 C19 1.476(5) . ?
C18 H18 0.9800 . ?
C19 C20 1.499(6) . ?
C19 H19A 0.9700 . ?
C19 H19B 0.9700 . ?
C6 C7 1.396(8) . ?
C6 H6 0.9300 . ?
C23 H23 0.9800 . ?
C8 C7 1.345(8) . ?
C8 H8 0.9300 . ?
C7 H7 0.9300 . ?
C20 C1 1.439(7) . ?
C20 H20A 0.9700 . ?
C20 H20B 0.9700 . ?
O1 H1C 0.8506 . ?
O1 H1D 0.8496 . ?
C1 H1A 0.9700 . ?
C1 H1B 0.9700 . ?

loop_
_geom_torsion_atom_site_label_1
_geom_torsion_atom_site_label_2
_geom_torsion_atom_site_label_3
_geom_torsion_atom_site_label_4
_geom_torsion
_geom_torsion_site_symmetry_1
_geom_torsion_site_symmetry_2
_geom_torsion_site_symmetry_3
_geom_torsion_site_symmetry_4
_geom_torsion_publ_flag
C11 N3 C12 C13 65.6(4) . . . . ?
C4 N3 C12 C13 -103.6(4) . . . . ?
O15 C13 C12 N3 16.0(4) . . . . ?
O14 C13 C12 N3 -164.1(3) . . . . ?
C4 N3 C11 O17 176.4(3) . . . . ?
C12 N3 C11 O17 6.0(5) . . . . ?
C4 N3 C11 C10 -2.4(4) . . . . ?
C12 N3 C11 C10 -172.8(3) . . . . ?
C5 C10 C11 O17 -177.0(4) . . . . ?
C9 C10 C11 O17 1.5(6) . . . . ?
C5 C10 C11 N3 1.7(4) . . . . ?
C9 C10 C11 N3 -179.8(4) . . . . ?
C9 C10 C5 C6 -0.7(5) . . . . ?
C11 C10 C5 C6 177.9(3) . . . . ?
C9 C10 C5 C4 -179.1(3) . . . . ?
C11 C10 C5 C4 -0.5(4) . . . . ?
C11 N3 C4 O16 -177.7(4) . . . . ?
C12 N3 C4 O16 -7.6(6) . . . . ?
C11 N3 C4 C5 2.1(4) . . . . ?
C12 N3 C4 C5 172.1(3) . . . . ?
C10 C5 C4 O16 178.9(4) . . . . ?
C6 C5 C4 O16 0.7(7) . . . . ?
C10 C5 C4 N3 -0.9(4) . . . . ?
C6 C5 C4 N3 -179.1(4) . . . . ?
C5 C10 C9 C8 0.8(6) . . . . ?
C11 C10 C9 C8 -177.6(4) . . . . ?
Ni1 N24 C18 C23 -30.1(5) . . . . ?
Ni1 N24 C18 C19 -169.6(3) . . . . ?
C23 C18 C19 C20 38.6(7) . . . . ?
N24 C18 C19 C20 176.4(4) . . . . ?
C10 C5 C6 C7 0.3(6) . . . . ?
C4 C5 C6 C7 178.3(4) . . . . ?
N24 C18 C23 N25 43.9(6) . . . . ?
C19 C18 C23 N25 -177.0(4) . . . . ?
N24 C18 C23 C22 177.5(4) . . . . ?
C19 C18 C23 C22 -43.5(7) . . . . ?
Ni1 N25 C23 C18 -34.0(5) . . . . ?
Ni1 N25 C23 C22 -167.8(3) . . . . ?
C1 C22 C23 C18 47.1(7) . . . . ?
C1 C22 C23 N25 -179.9(4) . . . . ?
C10 C9 C8 C7 -0.5(7) . . . . ?
C9 C8 C7 C6 0.1(8) . . . . ?
C5 C6 C7 C8 0.0(7) . . . . ?
C18 C19 C20 C1 -39.4(7) . . . . ?
C19 C20 C1 C22 46.0(8) . . . . ?
C23 C22 C1 C20 -49.1(7) . . . . ?
